data_1560935
loop_
_publ_author_name
'Cramer, Alisha J.'
'Cole, Jacqueline M.'

_publ_section_title
;
 Host-guest prospects of neodymium and gadolinium ultraphosphate
 frameworks for nuclear waste storage: Multi-temperature topological
 analysis of nanoporous cages in RP5O14
;
_journal_name_full 'Journal of Solid State Chemistry'
_journal_page_first 250
_journal_page_last 257
_journal_paper_doi 10.1016/j.jssc.2018.07.020
_journal_volume 266
_journal_year 2018
_chemical_formula_sum 'Nd O14 P5'
_chemical_formula_weight 523.09
_space_group_IT_number 14
_space_group_name_Hall '-P 2ybc'
_space_group_name_H-M_alt 'P 1 21/c 1'
_symmetry_cell_setting monoclinic
_symmetry_space_group_name_H-M 'P 1 21/c 1'
_atom_sites_solution_hydrogens none
_atom_sites_solution_primary direct
_atom_sites_solution_secondary difmap
_audit_creation_method SHELXL-97
_cell_angle_alpha 90.00
_cell_angle_beta 90.649(5)
_cell_angle_gamma 90.00
_cell_formula_units_Z 4
_cell_length_a 8.754(3)
_cell_length_b 8.986(3)
_cell_length_c 13.022(5)
_cell_measurement_reflns_used 512
_cell_measurement_temperature 150(2)
_cell_measurement_theta_max 28.28
_cell_measurement_theta_min 2.0
_cell_volume 1024.3(6)
_computing_cell_refinement
;
Rigaku CrystalClear-SM Expert 2.0
;
_computing_data_collection 'Rigaku CrystalClear-SM Expert 2.0'
_computing_data_reduction
;
Rigaku CrystalClear-SM Expert 2.0
;
_computing_molecular_graphics
;
SHELXTL-PLUS (Sheldrick, 1995)
;
_computing_publication_material 'SHELXL-97 (Sheldrick, 1997)'
_computing_structure_refinement 'SHELXL-97 (Sheldrick, 1997)'
_computing_structure_solution 'SHELXS-97 (Sheldrick, 1990)'
_diffrn_ambient_temperature 150(2)
_diffrn_measured_fraction_theta_full 0.917
_diffrn_measured_fraction_theta_max 0.917
_diffrn_measurement_device_type 'Rigaku Saturn 724+ CCD'
_diffrn_measurement_method '\w scans'
_diffrn_radiation_monochromator graphite
_diffrn_radiation_source 'fine-focus sealed tube'
_diffrn_radiation_type MoK\a
_diffrn_radiation_wavelength 0.71073
_diffrn_reflns_av_R_equivalents 0.0839
_diffrn_reflns_av_sigmaI/netI 0.0623
_diffrn_reflns_limit_h_max 8
_diffrn_reflns_limit_h_min -11
_diffrn_reflns_limit_k_max 11
_diffrn_reflns_limit_k_min -10
_diffrn_reflns_limit_l_max 14
_diffrn_reflns_limit_l_min -17
_diffrn_reflns_number 3830
_diffrn_reflns_theta_full 28.28
_diffrn_reflns_theta_max 28.28
_diffrn_reflns_theta_min 1.56
_diffrn_standards_decay_% 0
_diffrn_standards_interval_count 0
_diffrn_standards_interval_time 0
_diffrn_standards_number 0
_exptl_absorpt_coefficient_mu 5.938
_exptl_absorpt_correction_T_max 0.743
_exptl_absorpt_correction_T_min 0.317
_exptl_absorpt_correction_type empirical
_exptl_absorpt_process_details
;
T. Higashi, ABSCOR, empirical absorption correction
;
_exptl_crystal_colour purple
_exptl_crystal_density_diffrn 3.392
_exptl_crystal_density_method 'not measured'
_exptl_crystal_description plate
_exptl_crystal_F_000 988
_exptl_crystal_size_max 0.2
_exptl_crystal_size_mid 0.2
_exptl_crystal_size_min 0.05
_refine_diff_density_max 2.197
_refine_diff_density_min -2.536
_refine_diff_density_rms 0.386
_refine_ls_extinction_coef 0.0026(8)
_refine_ls_extinction_expression Fc^*^=kFc[1+0.001xFc^2^\l^3^/sin(2\q)]^-1/4^
_refine_ls_extinction_method SHELXL
_refine_ls_goodness_of_fit_ref 1.061
_refine_ls_hydrogen_treatment none
_refine_ls_matrix_type full
_refine_ls_number_parameters 183
_refine_ls_number_reflns 2329
_refine_ls_number_restraints 0
_refine_ls_restrained_S_all 1.061
_refine_ls_R_factor_all 0.0543
_refine_ls_R_factor_gt 0.0536
_refine_ls_shift/su_max 0.001
_refine_ls_shift/su_mean 0.000
_refine_ls_structure_factor_coef Fsqd
_refine_ls_weighting_details 'calc w=1/[\s^2^(Fo^2^)+(0.1020P)^2^+6.3160P] where P=(Fo^2^+2Fc^2^)/3'
_refine_ls_weighting_scheme calc
_refine_ls_wR_factor_gt 0.1459
_refine_ls_wR_factor_ref 0.1470
_reflns_number_gt 2291
_reflns_number_total 2329
_reflns_threshold_expression >2sigma(I)
_cod_data_source_file nd_013_150_a1.cif
_cod_data_source_block nd_013_150_a1
_cod_original_cell_volume 1024.2(7)
_cod_original_sg_symbol_H-M P2(1)/c
_cod_database_code 1560935

loop_
_symmetry_equiv_pos_as_xyz
'x, y, z'
'-x, y+1/2, -z+1/2'
'-x, -y, -z'
'x, -y-1/2, z-1/2'

loop_
_atom_site_label
_atom_site_type_symbol
_atom_site_fract_x
_atom_site_fract_y
_atom_site_fract_z
_atom_site_U_iso_or_equiv
_atom_site_adp_type
_atom_site_occupancy
_atom_site_symmetry_multiplicity
_atom_site_calc_flag
_atom_site_refinement_flags
_atom_site_disorder_assembly
_atom_site_disorder_group
Nd1 Nd 0.72267(4) 0.19072(3) 1.00154(2) 0.0069(2) Uani 1 1 d . . .
P1 P 0.75324(19) -0.45231(18) 1.16485(12) 0.0073(3) Uani 1 1 d . . .
P2 P 0.7760(2) -0.44792(18) 0.83682(12) 0.0074(3) Uani 1 1 d . . .
P3 P 1.00797(19) -0.49739(18) 0.67447(12) 0.0074(3) Uani 1 1 d . . .
P4 P 0.6864(2) -0.24616(17) 0.99985(12) 0.0073(3) Uani 1 1 d . . .
P5 P 0.4903(2) -0.50698(19) 1.29500(12) 0.0076(3) Uani 1 1 d . . .
O1 O 0.7964(7) -0.3151(5) 0.9124(4) 0.0119(10) Uani 1 1 d . . .
O2 O 0.7767(6) -0.3071(4) 1.1012(4) 0.0081(10) Uani 1 1 d . . .
O3 O 0.7095(6) -0.0833(6) 0.9983(3) 0.0127(10) Uani 1 1 d . . .
O4 O 0.7808(6) 0.4096(5) 1.1105(4) 0.0109(9) Uani 1 1 d . . .
O5 O 0.9131(6) -0.4183(5) 0.7651(3) 0.0101(9) Uani 1 1 d . . .
O6 O 0.7699(6) 0.4058(6) 0.8831(4) 0.0115(9) Uani 1 1 d . . .
O7 O 0.5892(6) -0.4317(5) 1.2056(4) 0.0103(9) Uani 1 1 d . . .
O8 O 0.4668(6) 0.3148(5) 1.0071(4) 0.0096(9) Uani 1 1 d . . .
O9 O 0.6317(6) -0.3993(5) 0.7727(4) 0.0112(9) Uani 1 1 d . . .
O10 O 0.5871(6) 0.1152(5) 1.1521(4) 0.0129(9) Uani 1 1 d . . .
O11 O 0.9167(6) 0.1156(5) 1.1251(4) 0.0120(9) Uani 1 1 d . . .
O12 O 0.9227(6) 0.1234(5) 0.8859(4) 0.0116(9) Uani 1 1 d . . .
O13 O 0.5829(6) 0.1193(6) 0.8487(4) 0.0134(9) Uani 1 1 d . . .
O14 O 0.8629(6) -0.4200(5) 1.2592(3) 0.0103(9) Uani 1 1 d . . .

loop_
_atom_site_aniso_label
_atom_site_aniso_U_11
_atom_site_aniso_U_22
_atom_site_aniso_U_33
_atom_site_aniso_U_23
_atom_site_aniso_U_13
_atom_site_aniso_U_12
Nd1 0.0098(3) 0.0050(3) 0.0060(3) -0.00009(9) 0.00066(16) -0.00003(9)
P1 0.0108(8) 0.0061(7) 0.0051(8) 0.0003(5) 0.0014(6) 0.0009(5)
P2 0.0105(7) 0.0057(7) 0.0061(8) -0.0004(5) 0.0018(5) -0.0004(6)
P3 0.0090(7) 0.0073(7) 0.0060(7) 0.0001(5) 0.0011(5) 0.0003(5)
P4 0.0116(7) 0.0043(8) 0.0060(7) 0.0002(5) 0.0005(5) 0.0000(6)
P5 0.0100(7) 0.0073(7) 0.0055(7) -0.0003(5) 0.0007(5) -0.0005(5)
O1 0.010(2) 0.015(3) 0.010(2) 0.0000(16) 0.0035(19) -0.0036(16)
O2 0.013(2) 0.006(2) 0.005(2) -0.0006(13) -0.0018(18) -0.0013(14)
O3 0.015(2) 0.007(2) 0.016(3) 0.0010(16) 0.0016(19) -0.0010(16)
O4 0.011(2) 0.004(2) 0.017(2) -0.0018(17) 0.0003(17) 0.0016(16)
O5 0.016(2) 0.007(2) 0.007(2) 0.0008(16) 0.0039(16) 0.0000(17)
O6 0.015(2) 0.009(2) 0.011(2) 0.0029(17) 0.0029(17) 0.0025(18)
O7 0.010(2) 0.008(2) 0.013(2) 0.0048(16) 0.0024(17) 0.0034(17)
O8 0.011(2) 0.011(2) 0.007(2) -0.0015(14) 0.0017(19) -0.0003(15)
O9 0.013(2) 0.008(2) 0.012(2) 0.0010(17) -0.0029(18) 0.0011(17)
O10 0.017(2) 0.011(2) 0.011(2) -0.0001(17) 0.0002(17) -0.0018(18)
O11 0.014(2) 0.010(2) 0.012(2) 0.0010(17) -0.0002(17) 0.0028(17)
O12 0.012(2) 0.011(2) 0.012(2) -0.0017(16) 0.0061(17) -0.0014(17)
O13 0.015(2) 0.014(2) 0.011(2) -0.0034(17) 0.0015(17) -0.0010(19)
O14 0.013(2) 0.008(2) 0.009(2) -0.0020(16) -0.0015(16) 0.0014(17)

loop_
_atom_type_symbol
_atom_type_description
_atom_type_scat_dispersion_real
_atom_type_scat_dispersion_imag
_atom_type_scat_source
O O 0.0106 0.0060 'International Tables Vol C Tables 4.2.6.8 and 6.1.1.4'
P P 0.1023 0.0942 'International Tables Vol C Tables 4.2.6.8 and 6.1.1.4'
Nd Nd -0.1943 3.0179 'International Tables Vol C Tables 4.2.6.8 and 6.1.1.4'

loop_
_geom_angle_atom_site_label_1
_geom_angle_atom_site_label_2
_geom_angle_atom_site_label_3
_geom_angle
_geom_angle_site_symmetry_1
_geom_angle_site_symmetry_3
O12 Nd1 O10 144.29(17) . .
O12 Nd1 O13 77.40(17) . .
O10 Nd1 O13 110.36(17) . .
O12 Nd1 O11 80.53(17) . .
O10 Nd1 O11 74.23(17) . .
O13 Nd1 O11 145.03(18) . .
O12 Nd1 O3 76.80(16) . .
O10 Nd1 O3 73.05(16) . .
O13 Nd1 O3 72.36(16) . .
O11 Nd1 O3 76.42(16) . .
O12 Nd1 O4 114.42(17) . .
O10 Nd1 O4 81.77(16) . .
O13 Nd1 O4 141.60(17) . .
O11 Nd1 O4 72.71(16) . .
O3 Nd1 O4 144.39(15) . .
O12 Nd1 O8 142.16(16) . .
O10 Nd1 O8 69.60(16) . .
O13 Nd1 O8 72.34(16) . .
O11 Nd1 O8 136.52(16) . .
O3 Nd1 O8 113.80(15) . .
O4 Nd1 O8 78.91(16) . .
O12 Nd1 O6 71.47(16) . .
O10 Nd1 O6 143.68(17) . .
O13 Nd1 O6 77.47(17) . .
O11 Nd1 O6 120.25(17) . .
O3 Nd1 O6 140.04(15) . .
O4 Nd1 O6 72.91(18) . .
O8 Nd1 O6 80.13(16) . .
O4 P1 O7 115.4(3) 1_545 .
O4 P1 O2 115.6(3) 1_545 .
O7 P1 O2 102.2(3) . .
O4 P1 O14 115.8(3) 1_545 .
O7 P1 O14 105.7(3) . .
O2 P1 O14 100.2(3) . .
O6 P2 O5 116.0(3) 1_545 .
O6 P2 O1 116.0(3) 1_545 .
O5 P2 O1 99.5(3) . .
O6 P2 O9 116.2(3) 1_545 .
O5 P2 O9 104.8(3) . .
O1 P2 O9 102.1(3) . .
O11 P3 O12 121.5(3) 4 2_746
O11 P3 O14 106.1(3) 4 3_747
O12 P3 O14 109.7(3) 2_746 3_747
O11 P3 O5 110.8(3) 4 .
O12 P3 O5 106.5(3) 2_746 .
O14 P3 O5 100.2(3) 3_747 .
O3 P4 O8 122.5(3) . 3_657
O3 P4 O1 106.6(3) . .
O8 P4 O1 110.0(3) 3_657 .
O3 P4 O2 106.2(2) . .
O8 P4 O2 110.0(3) 3_657 .
O1 P4 O2 98.9(3) . .
O10 P5 O13 123.2(3) 2_647 4_556
O10 P5 O7 106.3(3) 2_647 .
O13 P5 O7 109.6(3) 4_556 .
O10 P5 O9 109.9(3) 2_647 3_647
O13 P5 O9 105.1(3) 4_556 3_647
O7 P5 O9 100.5(3) . 3_647
P2 O1 P4 132.2(4) . .
P1 O2 P4 130.3(3) . .
P4 O3 Nd1 174.5(3) . .
P1 O4 Nd1 157.8(3) 1_565 .
P2 O5 P3 140.5(3) . .
P2 O6 Nd1 164.2(3) 1_565 .
P1 O7 P5 135.0(3) . .
P4 O8 Nd1 128.6(2) 3_657 .
P2 O9 P5 132.0(3) . 3_647
P5 O10 Nd1 146.2(3) 2_657 .
P3 O11 Nd1 149.8(3) 4_556 .
P3 O12 Nd1 145.9(3) 2_756 .
P5 O13 Nd1 148.1(3) 4 .
P1 O14 P3 139.1(3) . 3_747

loop_
_geom_bond_atom_site_label_1
_geom_bond_atom_site_label_2
_geom_bond_distance
_geom_bond_site_symmetry_2
Nd1 O12 2.400(5) .
Nd1 O10 2.402(5) .
Nd1 O13 2.411(5) .
Nd1 O11 2.422(5) .
Nd1 O3 2.465(6) .
Nd1 O4 2.474(5) .
Nd1 O8 2.504(5) .
Nd1 O6 2.510(5) .
P1 O4 1.450(5) 1_545
P1 O7 1.548(5) .
P1 O2 1.561(5) .
P1 O14 1.578(5) .
P2 O6 1.447(5) 1_545
P2 O5 1.553(5) .
P2 O1 1.556(5) .
P2 O9 1.568(5) .
P3 O11 1.473(5) 4
P3 O12 1.474(5) 2_746
P3 O14 1.597(5) 3_747
P3 O5 1.615(5) .
P4 O3 1.477(5) .
P4 O8 1.478(5) 3_657
P4 O1 1.622(6) .
P4 O2 1.626(5) .
P5 O10 1.466(5) 2_647
P5 O13 1.467(5) 4_556
P5 O7 1.608(5) .
P5 O9 1.614(5) 3_647
O4 P1 1.450(5) 1_565
O6 P2 1.447(5) 1_565
O8 P4 1.478(5) 3_657
O9 P5 1.614(5) 3_647
O10 P5 1.466(5) 2_657
O11 P3 1.473(5) 4_556
O12 P3 1.474(5) 2_756
O13 P5 1.467(5) 4
O14 P3 1.597(5) 3_747

_cod_database_fobs_code 1560935
